data_4123062
loop_
_publ_author_name
'Blackburn, Anthea K.'
'Sue, Andrew C.-H.'
'Shveyd, Alexander K.'
'Cao, Dennis'
'Tayi, Alok'
'Narayanan, Ashwin'
'Rolczynski, Brian S.'
'Szarko, Jodi M.'
'Bozdemir, Ozgur A.'
'Wakabayashi, Rie'
'Lehrman, Jessica A.'
'Kahr, Bart'
'Chen, Lin X.'
'Nassar, Majed S.'
'Stupp, Samuel I.'
'Stoddart, J. Fraser'

_publ_section_title
;
 Lock-Arm Supramolecular Ordering: A Molecular Construction Set for
 Cocrystallizing Organic Charge Transfer Complexes.
;
_journal_name_full 'Journal of the American Chemical Society'
_journal_page_first 141124065827003
_journal_paper_doi 10.1021/ja509442t
_journal_year 2014
_chemical_formula_moiety 'C10 H10 N2, C22 H22 N2 O8'
_chemical_formula_sum 'C32 H32 N4 O8'
_chemical_formula_weight 600.61
_chemical_name_systematic
;
 ?
;
_space_group_crystal_system triclinic
_space_group_IT_number 2
_space_group_name_Hall '-P 1'
_space_group_name_H-M_alt 'P -1'
_symmetry_space_group_name_Hall '-P 1'
_symmetry_space_group_name_H-M 'P -1'
_atom_sites_solution_hydrogens mixed
_audit_creation_date 2014-09-02
_audit_creation_method
;
Olex2 1.2
(compiled 2014.08.28 svn.r2986 for OlexSys, GUI svn.r4866)
;
_cell_angle_alpha 72.093(2)
_cell_angle_beta 76.054(2)
_cell_angle_gamma 80.941(2)
_cell_formula_units_Z 1
_cell_length_a 6.9510(2)
_cell_length_b 8.6966(2)
_cell_length_c 12.1281(3)
_cell_measurement_reflns_used 3049
_cell_measurement_temperature 100(2)
_cell_measurement_theta_max 29.97
_cell_measurement_theta_min 2.47
_cell_volume 674.30(3)
_computing_cell_refinement 'SAINT V7.23A (Bruker, 2005)'
_computing_data_collection 'APEX2 V2.1-4 (Bruker, 2007)'
_computing_data_reduction 'Bruker SAINT'
_computing_molecular_graphics 'Olex2 (Dolomanov et al., 2009)'
_computing_publication_material 'Olex2 (Dolomanov et al., 2009)'
_computing_structure_refinement 'ShelXL (Sheldrick, 2008)'
_diffrn_ambient_temperature 100.02
_diffrn_detector_area_resol_mean 8
_diffrn_measured_fraction_theta_full 0.989
_diffrn_measured_fraction_theta_max 0.982
_diffrn_measurement_device_type 'Bruker SMART APEX CCD area detector'
_diffrn_measurement_method '\w and \f scans'
_diffrn_radiation_monochromator 'Quazar optics'
_diffrn_radiation_type MoK\a
_diffrn_radiation_wavelength 0.71073
_diffrn_reflns_av_R_equivalents 0.0569
_diffrn_reflns_av_unetI/netI 0.0553
_diffrn_reflns_Laue_measured_fraction_full 0.989
_diffrn_reflns_Laue_measured_fraction_max 0.982
_diffrn_reflns_limit_h_max 9
_diffrn_reflns_limit_h_min -9
_diffrn_reflns_limit_k_max 12
_diffrn_reflns_limit_k_min -12
_diffrn_reflns_limit_l_max 17
_diffrn_reflns_limit_l_min -16
_diffrn_reflns_number 12520
_diffrn_reflns_point_group_measured_fraction_full 0.989
_diffrn_reflns_point_group_measured_fraction_max 0.982
_diffrn_reflns_theta_full 25.242
_diffrn_reflns_theta_max 30.062
_diffrn_reflns_theta_min 1.803
_diffrn_source microsource
_exptl_absorpt_coefficient_mu 0.108
_exptl_absorpt_correction_T_max 0.7460
_exptl_absorpt_correction_T_min 0.6183
_exptl_absorpt_correction_type multi-scan
_exptl_absorpt_process_details
;
SADABS-2008/1 (Bruker,2008) was used for absorption correction.
wR2(int) was 0.0769 before and 0.0533 after correction.
The Ratio of minimum to maximum transmission is 0.8288.
The \l/2 correction factor is 0.0015.
;
_exptl_crystal_colour black
_exptl_crystal_colour_primary black
_exptl_crystal_density_diffrn 1.479
_exptl_crystal_description needle
_exptl_crystal_F_000 316
_exptl_crystal_size_max 0.457
_exptl_crystal_size_mid 0.119
_exptl_crystal_size_min 0.012
_refine_diff_density_max 0.600
_refine_diff_density_min -0.363
_refine_diff_density_rms 0.064
_refine_ls_extinction_method none
_refine_ls_goodness_of_fit_ref 1.079
_refine_ls_hydrogen_treatment mixed
_refine_ls_matrix_type full
_refine_ls_number_parameters 285
_refine_ls_number_reflns 3880
_refine_ls_number_restraints 153
_refine_ls_restrained_S_all 1.080
_refine_ls_R_factor_all 0.1357
_refine_ls_R_factor_gt 0.0773
_refine_ls_shift/su_max 0.093
_refine_ls_shift/su_mean 0.009
_refine_ls_structure_factor_coef Fsqd
_refine_ls_weighting_details 'w=1/[\s^2^(Fo^2^)+(0.1250P)^2^+0.1323P] where P=(Fo^2^+2Fc^2^)/3'
_refine_ls_weighting_scheme calc
_refine_ls_wR_factor_gt 0.2129
_refine_ls_wR_factor_ref 0.2540
_reflns_Friedel_coverage 0.000
_reflns_number_gt 2073
_reflns_number_total 3880
_reflns_threshold_expression 'I > 2\s(I)'
_cod_data_source_file ja509442t_si_008.cif
_cod_data_source_block n0442_cs
_cod_database_code 4123062
_shelxl_version_number 2013-4
_shelx_space_group_comment
;
The symmetry employed for this shelxl refinement is uniquely defined
by the following loop, which should always be used as a source of
symmetry information in preference to the above space-group names.
They are only intended as comments.
;
_shelx_estimated_absorpt_t_max 0.999
_shelx_estimated_absorpt_t_min 0.952
_olex2_refinement_description
;
1. Fixed Uiso
 At 1.2 times of:
  All C(H) groups, All C(H,H) groups, All N(H,H) groups
 At 1.5 times of:
  All O(H) groups
2. Restrained distances
 C21-C17 \\sim C17-C24 \\sim C22-C23
 with sigma of 0.02
 C21-C22 \\sim C22-C17 \\sim C17-C23 \\sim C23-C24
 with sigma of 0.02
 N3-C17 \\sim N3-C24
 with sigma of 0.02
3. Rigid bond restraints
 C20, C19, C18, C17, C16, C24, C22, C23, C21, C17A
 with sigma for 1-2 distances of 0.01 and sigma for 1-3 distances of 0.01
4. Uiso/Uaniso restraints and constraints
C20 \\sim C19 \\sim C18 \\sim C17 \\sim C16 \\sim C24 \\sim C22 \\sim C23 \\sim
C21 \\sim C17A: within 1.7A with sigma of 0.04 and sigma for terminal atoms of
0.08
5. Same fragment restrains
{C11, C13, O4}
as
{C12, C15, O5}
6. Others
 Sof(C12)=Sof(H12A)=Sof(H12B)=Sof(C15)=Sof(H15A)=Sof(H15B)=Sof(O5)=Sof(H5A)=1-
 FVAR(1)
 Sof(C11)=Sof(H11A)=Sof(H11B)=Sof(C13)=Sof(H13A)=Sof(H13B)=Sof(O4)=Sof(H4)=
 FVAR(1)
 Sof(N3)=Sof(H3A)=Sof(H3B)=Sof(C23)=Sof(C17)=Sof(C22)=Sof(H22)=Sof(C21)=
 Sof(H21)=Sof(C24)=Sof(H24)=1-FVAR(2)
 Sof(C20)=Sof(H20)=Sof(N2)=Sof(H2A)=Sof(H2B)=Sof(C16)=Sof(C17A)=Sof(C18)=
 Sof(H18)=Sof(C19)=Sof(H19)=FVAR(2)
7.a Rotating group:
 N2(H2A,H2B), N3(H3A,H3B)
7.b Secondary CH2 refined with riding coordinates:
 C8(H8A,H8B), C9(H9A,H9B), C11(H11A,H11B), C13(H13A,H13B), C12(H12A,H12B),
 C15(H15A,H15B)
7.c Aromatic/amide H refined with riding coordinates:
 C20(H20), C18(H18), C19(H19), C22(H22), C21(H21), C24(H24), C1(H1), C5(H5)
7.d Tetrahedral OH refined with riding coordinates:
 O5(H5A)
7.e Idealised tetrahedral OH refined as rotating group:
 O4(H4)
;
_olex2_submission_special_instructions 'No special instructions were received'

loop_
_space_group_symop_operation_xyz
'x, y, z'
'-x, -y, -z'

loop_
_atom_site_label
_atom_site_type_symbol
_atom_site_fract_x
_atom_site_fract_y
_atom_site_fract_z
_atom_site_U_iso_or_equiv
_atom_site_adp_type
_atom_site_occupancy
_atom_site_site_symmetry_order
_atom_site_calc_flag
_atom_site_refinement_flags_posn
_atom_site_refinement_flags_adp
_atom_site_refinement_flags_occupancy
_atom_site_disorder_assembly
_atom_site_disorder_group
C20 C 0.5426(15) -0.0375(13) 0.7951(6) 0.0379(15) Uani 0.543(6) 1 d . U P A 1
H20 H 0.5689 -0.0769 0.7276 0.045 Uiso 0.543(6) 1 calc R . P A 1
N2 N 0.3508(6) 0.3015(5) 1.0869(4) 0.0461(12) Uani 0.543(6) 1 d . . P A 1
H2A H 0.3558 0.3561 1.0121 0.055 Uiso 0.543(6) 1 d GR . P A 1
H2B H 0.2264 0.3037 1.1259 0.055 Uiso 0.543(6) 1 d GR . P A 1
C16 C 0.4240(7) 0.1433(6) 1.0941(6) 0.0335(11) Uani 0.543(6) 1 d . U P A 1
C17A C 0.4636(15) 0.0803(7) 0.9930(6) 0.0270(13) Uani 0.543(6) 1 d . U P A 1
C18 C 0.4304(8) 0.1883(7) 0.8846(5) 0.0383(12) Uani 0.543(6) 1 d . U P A 1
H18 H 0.3830 0.2988 0.8771 0.046 Uiso 0.543(6) 1 calc R . P A 1
C19 C 0.4724(7) 0.1215(7) 0.7861(4) 0.0391(12) Uani 0.543(6) 1 d . U P A 1
H19 H 0.4507 0.1901 0.7115 0.047 Uiso 0.543(6) 1 calc R . P A 1
N3 N 0.4218(9) 0.2961(10) 0.7919(6) 0.081(2) Uani 0.457(6) 1 d . . P A 2
H3A H 0.3395 0.3049 0.7436 0.097 Uiso 0.457(6) 1 d GR . P A 2
H3B H 0.3628 0.3513 0.8439 0.097 Uiso 0.457(6) 1 d GR . P A 2
C23 C 0.4661(12) 0.1370(13) 0.8488(8) 0.065(2) Uani 0.457(6) 1 d . U P A 2
C17 C 0.473(2) 0.0875(15) 0.9707(9) 0.076(4) Uani 0.457(6) 1 d . U P A 2
C22 C 0.4190(11) 0.2095(16) 1.0326(9) 0.082(3) Uani 0.457(6) 1 d . U P A 2
H22 H 0.3835 0.3200 0.9950 0.098 Uiso 0.457(6) 1 calc R . P A 2
C21 C 0.4228(10) 0.1513(14) 1.1534(9) 0.063(3) Uani 0.457(6) 1 d . U P A 2
H21 H 0.3856 0.2237 1.2014 0.076 Uiso 0.457(6) 1 calc R . P A 2
C24 C 0.520(2) 0.0098(19) 0.7960(14) 0.081(5) Uani 0.457(6) 1 d . U P A 2
H24 H 0.5170 0.0382 0.7143 0.097 Uiso 0.457(6) 1 calc R . P A 2
C1 C 0.1031(4) 0.7013(3) 1.0682(2) 0.0414(5) Uani 1 1 d . . . . .
H1 H 0.1430 0.5897 1.0752 0.050 Uiso 1 1 calc R . . . .
C2 C 0.0797(3) 0.8061(3) 0.96005(19) 0.0360(5) Uani 1 1 d . . . . .
C3 C 0.0182(3) 0.9714(3) 0.94964(17) 0.0312(5) Uani 1 1 d . . . . .
C4 C -0.0094(3) 1.0805(3) 0.84019(17) 0.0349(5) Uani 1 1 d . . . . .
C5 C -0.0685(4) 1.2413(3) 0.8321(2) 0.0414(5) Uani 1 1 d . . . . .
H5 H -0.0861 1.3144 0.7581 0.050 Uiso 1 1 calc R . . . .
C6 C 0.1195(3) 0.7445(3) 0.8546(2) 0.0414(6) Uani 1 1 d . . . . .
C7 C 0.0271(3) 1.0210(3) 0.73476(19) 0.0398(6) Uani 1 1 d . . . . .
C8 C 0.1121(4) 0.8014(4) 0.6424(2) 0.0546(7) Uani 1 1 d . . . . .
H8A H -0.0030 0.8468 0.6040 0.066 Uiso 1 1 calc R . . . .
H8B H 0.1136 0.6817 0.6670 0.066 Uiso 1 1 calc R . . . .
C9 C 0.3007(5) 0.8499(5) 0.5540(3) 0.0704(10) Uani 1 1 d . . . . .
H9A H 0.3031 0.8167 0.4825 0.085 Uiso 1 1 calc R . . . .
H9B H 0.2986 0.9696 0.5301 0.085 Uiso 1 1 calc R . . . .
N1 N 0.0862(3) 0.8578(3) 0.74821(16) 0.0415(5) Uani 1 1 d . . . . .
O1 O 0.1783(3) 0.6042(2) 0.85827(16) 0.0540(5) Uani 1 1 d . . . . .
O2 O 0.0076(3) 1.1114(2) 0.63724(14) 0.0503(5) Uani 1 1 d . . . . .
O3 O 0.4784(4) 0.7819(3) 0.5959(2) 0.0834(8) Uani 1 1 d . . . . .
C11 C 0.5283(10) 0.5960(7) 0.6239(5) 0.0714(19) Uani 0.610(5) 1 d . . P B 1
H11A H 0.5139 0.5485 0.7106 0.086 Uiso 0.610(5) 1 calc R . P B 1
H11B H 0.4331 0.5486 0.5975 0.086 Uiso 0.610(5) 1 calc R . P B 1
C13 C 0.7370(10) 0.5541(9) 0.5633(6) 0.0509(15) Uani 0.610(5) 1 d . . P B 1
H13A H 0.8324 0.5967 0.5929 0.061 Uiso 0.610(5) 1 calc R . P B 1
H13B H 0.7647 0.4346 0.5828 0.061 Uiso 0.610(5) 1 calc R . P B 1
O4 O 0.7647(5) 0.6192(4) 0.4399(2) 0.0504(9) Uani 0.610(5) 1 d . . P B 1
H4 H 0.8316 0.6997 0.4183 0.076 Uiso 0.610(5) 1 calc GR . P B 1
C12 C 0.531(2) 0.6606(12) 0.5585(10) 0.090(4) Uani 0.390(5) 1 d . . P B 2
H12A H 0.5496 0.6918 0.4711 0.108 Uiso 0.390(5) 1 calc R . P B 2
H12B H 0.4296 0.5811 0.5930 0.108 Uiso 0.390(5) 1 calc R . P B 2
C15 C 0.7244(14) 0.5899(12) 0.5966(8) 0.048(2) Uani 0.390(5) 1 d . . P B 2
H15A H 0.7736 0.4908 0.5708 0.058 Uiso 0.390(5) 1 calc R . P B 2
H15B H 0.8253 0.6692 0.5591 0.058 Uiso 0.390(5) 1 calc R . P B 2
O5 O 0.6960(8) 0.5517(5) 0.7202(4) 0.0555(16) Uani 0.390(5) 1 d . . P B 2
H5A H 0.8044 0.5125 0.7411 0.083 Uiso 0.390(5) 1 calc R . P B 2

loop_
_atom_site_aniso_label
_atom_site_aniso_U_11
_atom_site_aniso_U_22
_atom_site_aniso_U_33
_atom_site_aniso_U_23
_atom_site_aniso_U_13
_atom_site_aniso_U_12
C20 0.030(3) 0.071(4) 0.025(2) -0.028(3) -0.003(2) -0.014(3)
N2 0.044(2) 0.043(2) 0.054(2) -0.0233(19) -0.0015(18) -0.0033(18)
C16 0.026(2) 0.044(3) 0.040(3) -0.028(2) 0.002(2) -0.0098(19)
C17A 0.028(3) 0.017(2) 0.035(2) -0.0074(16) -0.006(2) 0.0019(18)
C18 0.029(3) 0.039(3) 0.041(3) -0.004(2) -0.006(2) -0.005(2)
C19 0.032(2) 0.057(3) 0.026(2) -0.004(2) -0.0066(18) -0.011(2)
N3 0.049(4) 0.121(6) 0.068(4) -0.011(4) -0.019(3) -0.017(3)
C23 0.033(4) 0.106(7) 0.059(5) -0.025(5) -0.009(4) -0.016(4)
C17 0.025(4) 0.159(11) 0.055(5) -0.034(5) -0.002(4) -0.041(5)
C22 0.035(3) 0.163(9) 0.059(5) -0.047(5) -0.001(4) -0.027(5)
C21 0.029(3) 0.117(8) 0.060(5) -0.052(6) 0.001(3) -0.017(4)
C24 0.041(6) 0.114(11) 0.106(8) -0.067(8) 0.007(5) -0.023(7)
C1 0.0400(13) 0.0392(12) 0.0478(13) -0.0081(10) -0.0173(10) -0.0077(10)
C2 0.0304(11) 0.0442(13) 0.0385(11) -0.0128(9) -0.0109(8) -0.0099(9)
C3 0.0244(10) 0.0415(12) 0.0320(10) -0.0092(9) -0.0102(7) -0.0109(8)
C4 0.0309(11) 0.0464(13) 0.0313(10) -0.0081(9) -0.0113(8) -0.0129(9)
C5 0.0419(13) 0.0461(13) 0.0375(11) -0.0022(9) -0.0187(9) -0.0111(10)
C6 0.0353(12) 0.0490(14) 0.0448(12) -0.0163(10) -0.0053(9) -0.0161(10)
C7 0.0366(12) 0.0546(15) 0.0331(11) -0.0090(10) -0.0101(9) -0.0202(10)
C8 0.0641(17) 0.0703(18) 0.0430(13) -0.0265(12) -0.0086(12) -0.0276(14)
C9 0.063(2) 0.111(3) 0.0529(16) -0.0476(17) 0.0091(14) -0.0370(18)
N1 0.0419(11) 0.0556(12) 0.0343(9) -0.0171(8) -0.0065(8) -0.0189(9)
O1 0.0587(12) 0.0501(11) 0.0585(11) -0.0246(9) -0.0045(9) -0.0136(9)
O2 0.0542(11) 0.0680(12) 0.0323(8) -0.0066(8) -0.0131(7) -0.0252(9)
O3 0.0707(16) 0.1015(18) 0.0987(17) -0.0747(15) 0.0196(13) -0.0311(13)
C11 0.101(5) 0.068(4) 0.053(3) -0.035(3) 0.018(3) -0.046(3)
C13 0.065(3) 0.052(4) 0.045(3) -0.019(2) -0.021(2) -0.005(3)
O4 0.057(2) 0.0558(19) 0.0431(16) -0.0227(13) -0.0001(12) -0.0171(14)
C12 0.175(12) 0.058(5) 0.059(5) -0.014(4) -0.080(7) 0.009(6)
C15 0.059(5) 0.038(5) 0.048(5) -0.011(3) -0.010(4) -0.010(4)
O5 0.076(4) 0.047(3) 0.058(3) -0.020(2) -0.038(3) 0.005(2)

loop_
_atom_type_symbol
_atom_type_description
_atom_type_scat_dispersion_real
_atom_type_scat_dispersion_imag
_atom_type_scat_source
C C 0.0033 0.0016 'International Tables Vol C Tables 4.2.6.8 and 6.1.1.4'
H H 0.0000 0.0000 'International Tables Vol C Tables 4.2.6.8 and 6.1.1.4'
N N 0.0061 0.0033 'International Tables Vol C Tables 4.2.6.8 and 6.1.1.4'
O O 0.0106 0.0060 'International Tables Vol C Tables 4.2.6.8 and 6.1.1.4'

loop_
_geom_angle_atom_site_label_1
_geom_angle_atom_site_label_2
_geom_angle_atom_site_label_3
_geom_angle
_geom_angle_site_symmetry_1
_geom_angle_site_symmetry_3
C16 C20 H20 120.0 2_657 .
C19 C20 H20 120.0 . .
C19 C20 C16 119.9(5) . 2_657
H2A N2 H2B 109.4 . .
C16 N2 H2A 109.3 . .
C16 N2 H2B 109.1 . .
C20 C16 C17A 119.0(5) 2_657 .
N2 C16 C20 119.2(6) . 2_657
N2 C16 C17A 121.7(6) . .
C17A C17A C16 118.5(8) 2_657 .
C17A C17A C18 123.8(7) 2_657 .
C18 C17A C16 117.7(5) . .
C17A C18 H18 122.0 . .
C17A C18 C19 116.1(5) . .
C19 C18 H18 122.0 . .
C20 C19 C18 122.7(5) . .
C20 C19 H19 118.7 . .
C18 C19 H19 118.7 . .
H3A N3 H3B 108.1 . .
C23 N3 H3A 110.7 . .
C23 N3 H3B 110.7 . .
N3 C23 C17 121.0(9) . .
N3 C23 C24 125.9(9) . .
C24 C23 C17 113.0(11) . .
C23 C17 C17 119.4(10) . 2_657
C23 C17 C22 117.1(11) . .
C22 C17 C17 123.5(11) . 2_657
C17 C22 H22 123.0 . .
C21 C22 C17 114.1(11) . .
C21 C22 H22 123.0 . .
C22 C21 H21 119.5 . .
C24 C21 C22 121.0(9) 2_657 .
C24 C21 H21 119.5 2_657 .
C23 C24 H24 115.5 . .
C21 C24 C23 128.9(12) 2_657 .
C21 C24 H24 115.5 2_657 .
C2 C1 H1 119.8 . .
C2 C1 C5 120.3(2) . 2_577
C5 C1 H1 119.8 2_577 .
C1 C2 C3 120.01(19) . .
C1 C2 C6 119.9(2) . .
C3 C2 C6 120.1(2) . .
C2 C3 C3 119.6(2) . 2_577
C2 C3 C4 121.03(18) . .
C3 C3 C4 119.4(2) 2_577 .
C3 C4 C7 119.6(2) . .
C5 C4 C3 119.98(19) . .
C5 C4 C7 120.4(2) . .
C1 C5 H5 119.6 2_577 .
C4 C5 C1 120.7(2) . 2_577
C4 C5 H5 119.6 . .
N1 C6 C2 116.5(2) . .
O1 C6 C2 122.6(2) . .
O1 C6 N1 120.9(2) . .
N1 C7 C4 117.90(19) . .
O2 C7 C4 122.1(2) . .
O2 C7 N1 120.0(2) . .
H8A C8 H8B 107.8 . .
C9 C8 H8A 109.0 . .
C9 C8 H8B 109.0 . .
N1 C8 H8A 109.0 . .
N1 C8 H8B 109.0 . .
N1 C8 C9 112.8(2) . .
C8 C9 H9A 108.6 . .
C8 C9 H9B 108.6 . .
H9A C9 H9B 107.6 . .
O3 C9 C8 114.5(3) . .
O3 C9 H9A 108.6 . .
O3 C9 H9B 108.6 . .
C6 N1 C8 118.8(2) . .
C7 N1 C6 124.84(18) . .
C7 N1 C8 116.3(2) . .
C9 O3 C11 118.2(3) . .
C12 O3 C9 104.1(5) . .
O3 C11 H11A 109.4 . .
O3 C11 H11B 109.4 . .
H11A C11 H11B 108.0 . .
C13 C11 O3 111.1(4) . .
C13 C11 H11A 109.4 . .
C13 C11 H11B 109.4 . .
C11 C13 H13A 109.3 . .
C11 C13 H13B 109.3 . .
H13A C13 H13B 108.0 . .
O4 C13 C11 111.5(5) . .
O4 C13 H13A 109.3 . .
O4 C13 H13B 109.3 . .
C13 O4 H4 109.5 . .
O3 C12 H12A 110.7 . .
O3 C12 H12B 110.6 . .
O3 C12 C15 105.4(7) . .
H12A C12 H12B 108.8 . .
C15 C12 H12A 110.7 . .
C15 C12 H12B 110.6 . .
C12 C15 H15A 109.7 . .
C12 C15 H15B 109.7 . .
H15A C15 H15B 108.2 . .
O5 C15 C12 109.8(8) . .
O5 C15 H15A 109.7 . .
O5 C15 H15B 109.7 . .
C15 O5 H5A 109.5 . .

loop_
_geom_bond_atom_site_label_1
_geom_bond_atom_site_label_2
_geom_bond_distance
_geom_bond_site_symmetry_2
C20 H20 0.9500 .
C20 C16 1.424(10) 2_657
C20 C19 1.371(11) .
N2 H2A 0.8804 .
N2 H2B 0.8804 .
N2 C16 1.373(7) .
C16 C20 1.424(10) 2_657
C16 C17A 1.443(8) .
C17A C17A 1.381(10) 2_657
C17A C18 1.408(8) .
C18 H18 0.9500 .
C18 C19 1.434(8) .
C19 H19 0.9500 .
N3 H3A 0.8925 .
N3 H3B 0.8926 .
N3 C23 1.367(12) .
C23 C17 1.419(11) .
C23 C24 1.400(12) .
C17 C17 1.50(3) 2_657
C17 C22 1.435(12) .
C22 H22 0.9500 .
C22 C21 1.401(10) .
C21 H21 0.9500 .
C21 C24 1.382(18) 2_657
C24 C21 1.382(18) 2_657
C24 H24 0.9500 .
C1 H1 0.9500 .
C1 C2 1.378(3) .
C1 C5 1.401(3) 2_577
C2 C3 1.410(3) .
C2 C6 1.483(3) .
C3 C3 1.410(4) 2_577
C3 C4 1.411(3) .
C4 C5 1.374(3) .
C4 C7 1.475(3) .
C5 C1 1.400(3) 2_577
C5 H5 0.9500 .
C6 N1 1.407(3) .
C6 O1 1.215(3) .
C7 N1 1.384(3) .
C7 O2 1.228(3) .
C8 H8A 0.9900 .
C8 H8B 0.9900 .
C8 C9 1.504(4) .
C8 N1 1.472(3) .
C9 H9A 0.9900 .
C9 H9B 0.9900 .
C9 O3 1.421(5) .
O3 C11 1.546(7) .
O3 C12 1.243(9) .
C11 H11A 0.9900 .
C11 H11B 0.9900 .
C11 C13 1.504(8) .
C13 H13A 0.9900 .
C13 H13B 0.9900 .
C13 O4 1.404(7) .
O4 H4 0.8400 .
C12 H12A 0.9900 .
C12 H12B 0.9900 .
C12 C15 1.506(12) .
C15 H15A 0.9900 .
C15 H15B 0.9900 .
C15 O5 1.403(10) .
O5 H5A 0.8400 .

loop_
_geom_torsion_atom_site_label_1
_geom_torsion_atom_site_label_2
_geom_torsion_atom_site_label_3
_geom_torsion_atom_site_label_4
_geom_torsion
_geom_torsion_site_symmetry_1
_geom_torsion_site_symmetry_4
C20 C16 C17A C17A -1.2(15) 2_657 2_657
C20 C16 C17A C18 -179.6(8) 2_657 .
N2 C16 C17A C17A -179.7(10) . 2_657
N2 C16 C17A C18 1.9(11) . .
C16 C20 C19 C18 0.2(12) 2_657 .
C16 C17A C18 C19 179.7(6) . .
C17A C17A C18 C19 1.4(16) 2_657 .
C17A C18 C19 C20 -0.6(10) . .
N3 C23 C17 C17 -178.8(14) . 2_657
N3 C23 C17 C22 4.2(16) . .
N3 C23 C24 C21 176.1(12) . 2_657
C23 C17 C22 C21 177.9(9) . .
C17 C23 C24 C21 0(2) . 2_657
C17 C17 C22 C21 1(2) 2_657 .
C17 C22 C21 C24 1.6(14) . 2_657
C24 C23 C17 C17 -2(2) . 2_657
C24 C23 C17 C22 -179.5(11) . .
C1 C2 C3 C3 0.2(3) . 2_577
C1 C2 C3 C4 -179.1(2) . .
C1 C2 C6 N1 178.08(19) . .
C1 C2 C6 O1 -2.1(3) . .
C2 C3 C4 C5 -179.70(19) . .
C2 C3 C4 C7 -0.2(3) . .
C2 C6 N1 C7 2.5(3) . .
C2 C6 N1 C8 -176.47(19) . .
C3 C2 C6 N1 -2.0(3) . .
C3 C2 C6 O1 177.8(2) . .
C3 C3 C4 C5 0.9(3) 2_577 .
C3 C3 C4 C7 -179.6(2) 2_577 .
C3 C4 C5 C1 -0.4(3) . 2_577
C3 C4 C7 N1 0.5(3) . .
C3 C4 C7 O2 -179.08(19) . .
C4 C7 N1 C6 -1.8(3) . .
C4 C7 N1 C8 177.22(19) . .
C5 C1 C2 C3 -0.8(3) 2_577 .
C5 C1 C2 C6 179.1(2) 2_577 .
C5 C4 C7 N1 -180.0(2) . .
C5 C4 C7 O2 0.4(3) . .
C6 C2 C3 C3 -179.7(2) . 2_577
C6 C2 C3 C4 1.0(3) . .
C7 C4 C5 C1 -179.9(2) . 2_577
C8 C9 O3 C11 65.8(3) . .
C8 C9 O3 C12 96.5(7) . .
C9 C8 N1 C6 -105.2(3) . .
C9 C8 N1 C7 75.8(3) . .
C9 O3 C11 C13 128.7(4) . .
C9 O3 C12 C15 177.4(7) . .
N1 C8 C9 O3 63.2(4) . .
O1 C6 N1 C7 -177.3(2) . .
O1 C6 N1 C8 3.7(3) . .
O2 C7 N1 C6 177.8(2) . .
O2 C7 N1 C8 -3.2(3) . .
O3 C11 C13 O4 -59.0(6) . .
O3 C12 C15 O5 58.3(11) . .
C11 O3 C12 C15 -61.2(8) . .
C12 O3 C11 C13 58.6(12) . .
